data_7715539
loop_
_publ_author_name
'Halcrow, Malcolm A.'
'Vasili, Hari Babu'
'Pask, Christopher M.'
'Kulak, Alexander N.'
'Cespedes, Oscar'

_publ_section_title
;
 Activating a high-spin iron(II) complex to thermal spin-crossover with an
 inert non-isomorphous molecular dopant.
;
_journal_issue 16
_journal_name_full 'Dalton transactions (Cambridge, England : 2003)'
_journal_page_first 6983
_journal_page_last 6992
_journal_paper_doi 10.1039/d4dt00443d
_journal_volume 53
_journal_year 2024
_chemical_absolute_configuration ab
_chemical_formula_moiety 'C22 H18 Fe0.5 N10 Ni0.5, 2(Cl O4)'
_chemical_formula_sum 'C22 H18 Cl2 Fe0.5 N10 Ni0.5 O8'
_chemical_formula_weight 678.64
_chemical_name_systematic
'Bis[2,6-di(pyrazol-1-yl)pyridine]iron(II) bis[2,6-di(pyrazol-1-yl)pyridine]-nickel(II) ditetrafluoroborate 0.50:0.50 solid solution'
_space_group_crystal_system monoclinic
_space_group_IT_number 4
_space_group_name_Hall 'P 2yb'
_space_group_name_H-M_alt 'P 1 21 1'
_atom_sites_solution_hydrogens geom
_audit_creation_date 2024-02-12
_audit_creation_method
;
Olex2 1.5
(compiled 2021.07.19 svn.r715e62df for OlexSys, GUI svn.r6383)
;
_audit_update_record
;
2024-02-13 deposited with the CCDC.	2024-03-26 downloaded from the CCDC.
;
_cell_angle_alpha 90
_cell_angle_beta 96.371(7)
_cell_angle_gamma 90
_cell_formula_units_Z 2
_cell_length_a 8.5567(7)
_cell_length_b 8.6233(6)
_cell_length_c 19.2053(15)
_cell_measurement_reflns_used 4032
_cell_measurement_temperature 300.00(10)
_cell_measurement_theta_max 26.35
_cell_measurement_theta_min 2.12
_cell_volume 1408.35(19)
_computing_cell_refinement 'CrysAlisPro 1.171.41.93a (Rigaku OD, 2020)'
_computing_data_collection 'CrysAlisPro 1.171.41.93a (Rigaku OD, 2020)'
_computing_data_reduction 'CrysAlisPro 1.171.41.93a (Rigaku OD, 2020)'
_computing_molecular_graphics 'XSEED (Barbour, 2020)'
_computing_publication_material 'Olex2 1.5 (Dolomanov et al., 2009)'
_computing_structure_refinement 'SHELXL 2018/3 (Sheldrick, 2015)'
_computing_structure_solution 'SHELX-TL (Sheldrick, 2015)'
_diffrn_ambient_environment air
_diffrn_ambient_temperature 300.00(10)
_diffrn_detector 'CCD plate'
_diffrn_detector_area_resol_mean 5.3095
_diffrn_detector_type Atlas
_diffrn_measured_fraction_theta_full 0.999
_diffrn_measured_fraction_theta_max 0.851
_diffrn_measurement_details
;
List of Runs (angles in degrees, time in seconds):

  # Type    Start    End  Width  t~exp~   \w     \q     \k     \f   Frames
#--------------------------------------------------------------------------
  1  \w    -58.00  16.00   1.00   60.00    --    9.61 -30.00-142.00   74
  2  \w     -5.00  83.00   1.00   60.00    --    9.61  30.00  18.00   88
  3  \w     -9.00  46.00   1.00   60.00    --    9.61 -99.00-180.00   55
  4  \w    -37.00  18.00   1.00   60.00    --  -10.00  77.00-150.00   55
;
_diffrn_measurement_device 'four-circle diffractometer'
_diffrn_measurement_device_type 'SuperNova, Dual, Cu at home/near, Atlas'
_diffrn_measurement_method '\w scans'
_diffrn_orient_matrix_type 'CrysAlisPro convention (1999,Acta A55,543-557)'
_diffrn_orient_matrix_UB_11 -0.0200198000
_diffrn_orient_matrix_UB_12 0.0146991000
_diffrn_orient_matrix_UB_13 -0.0362284000
_diffrn_orient_matrix_UB_21 0.0747707000
_diffrn_orient_matrix_UB_22 -0.0276861000
_diffrn_orient_matrix_UB_23 -0.0069574000
_diffrn_orient_matrix_UB_31 -0.0310797000
_diffrn_orient_matrix_UB_32 -0.0760539000
_diffrn_orient_matrix_UB_33 -0.0044490000
_diffrn_radiation_monochromator mirror
_diffrn_radiation_probe x-ray
_diffrn_radiation_type 'Mo K\a'
_diffrn_radiation_wavelength 0.71073
_diffrn_reflns_av_R_equivalents 0.0308
_diffrn_reflns_av_unetI/netI 0.0558
_diffrn_reflns_Laue_measured_fraction_full 0.999
_diffrn_reflns_Laue_measured_fraction_max 0.851
_diffrn_reflns_limit_h_max 10
_diffrn_reflns_limit_h_min -11
_diffrn_reflns_limit_k_max 8
_diffrn_reflns_limit_k_min -11
_diffrn_reflns_limit_l_max 26
_diffrn_reflns_limit_l_min -15
_diffrn_reflns_number 11743
_diffrn_reflns_point_group_measured_fraction_full 0.942
_diffrn_reflns_point_group_measured_fraction_max 0.780
_diffrn_reflns_theta_full 26.000
_diffrn_reflns_theta_max 29.766
_diffrn_reflns_theta_min 2.134
_diffrn_source 'micro-focus sealed X-ray tube'
_diffrn_source_type 'SuperNova (Mo) X-ray Source'
_exptl_absorpt_coefficient_mu 0.867
_exptl_absorpt_correction_T_max 1.000
_exptl_absorpt_correction_T_min 0.797
_exptl_absorpt_correction_type gaussian
_exptl_absorpt_process_details
;
CrysAlisPro 1.171.42.81a (Rigaku Oxford Diffraction, 2023)
Numerical absorption correction based on gaussian integration over
a multifaceted crystal model
Empirical absorption correction using spherical harmonics,
implemented in SCALE3 ABSPACK scaling algorithm.
;
_exptl_crystal_colour green
_exptl_crystal_colour_primary green
_exptl_crystal_density_diffrn 1.600
_exptl_crystal_description plate
_exptl_crystal_F_000 690
_exptl_crystal_preparation 'Magnetic properties'
_exptl_crystal_recrystallization_method 'Re-crystallisation from solvent: acetonitrile/diethyl ether'
_exptl_crystal_size_max 0.125
_exptl_crystal_size_mid 0.118
_exptl_crystal_size_min 0.041
_refine_diff_density_max 0.313
_refine_diff_density_min -0.298
_refine_diff_density_rms 0.054
_refine_ls_abs_structure_details
;
 Flack x determined using 1511 quotients [(I+)-(I-)]/[(I+)+(I-)]
 (Parsons, Flack and Wagner, Acta Cryst. B69 (2013) 249-259).
;
_refine_ls_abs_structure_Flack -0.019(10)
_refine_ls_extinction_method none
_refine_ls_goodness_of_fit_ref 1.084
_refine_ls_hydrogen_treatment constr
_refine_ls_matrix_type full
_refine_ls_number_parameters 422
_refine_ls_number_reflns 6235
_refine_ls_number_restraints 62
_refine_ls_restrained_S_all 1.106
_refine_ls_R_factor_all 0.0765
_refine_ls_R_factor_gt 0.0532
_refine_ls_shift/su_max 0.000
_refine_ls_shift/su_mean 0.000
_refine_ls_structure_factor_coef Fsqd
_refine_ls_weighting_details 'w=1/[\s^2^(Fo^2^)+(0.0463P)^2^+0.1990P] where P=(Fo^2^+2Fc^2^)/3'
_refine_ls_weighting_scheme calc
_refine_ls_wR_factor_gt 0.1074
_refine_ls_wR_factor_ref 0.1210
_reflns_Friedel_coverage 0.725
_reflns_Friedel_fraction_full 0.878
_reflns_Friedel_fraction_max 0.698
_reflns_number_gt 4681
_reflns_number_total 6235
_reflns_threshold_expression 'I > 2\s(I)'
_cod_data_source_file d4dt00443d2.cif
_cod_data_source_block mh722rt
_cod_depositor_comments 'Adding full bibliography for 7715536--7715541.cif.'
_cod_original_formula_sum 'C22 H18 Cl2 Fe0.50 N10 Ni0.50 O8'
_cod_database_code 7715539
_shelx_shelxl_version_number 2018/3
_chemical_oxdiff_formula C22H18Cl2Fe0.5N10Ni0.5O8
_shelx_space_group_comment
;
The symmetry employed for this shelxl refinement is uniquely defined
by the following loop, which should always be used as a source of
symmetry information in preference to the above space-group names.
They are only intended as comments.
;
_olex2_refinement_description
;
1. Fixed Uiso
 At 1.2 times of:
  All C(H) groups
2. Restrained distances
 Cl3A-O35A = Cl3A-O36A = Cl3A-O37A = Cl3A-O38A
 1.44284 with sigma of 0.02
 Cl3B-O35B = Cl3B-O36B = Cl3B-O37B = Cl3B-O38B
 1.44284 with sigma of 0.02
 Cl3B-O35C = Cl3B-O36C = Cl3B-O37C = Cl3B-O38C
 1.44284 with sigma of 0.02
 Cl39-O40A = Cl39-O41A = Cl39-O42A = Cl39-O43A
 1.44284 with sigma of 0.02
 Cl39-O40B = Cl39-O41B = Cl39-O42B = Cl39-O43B
 1.44284 with sigma of 0.02
 Cl39-O40C = Cl39-O41C = Cl39-O42C = Cl39-O43C
 1.44284 with sigma of 0.02
 O35A-O36A = O35A-O37A = O35A-O38A = O36A-O37A = O36A-O38A = O37A-O38A
 2.356158 with sigma of 0.02
 O35B-O36B = O35B-O37B = O35B-O38B = O36B-O37B = O36B-O38B = O37B-O38B
 2.356158 with sigma of 0.02
 O35C-O36C = O35C-O37C = O35C-O38C = O36C-O37C = O36C-O38C = O37C-O38C
 2.356158 with sigma of 0.02
 O40A-O41A = O40A-O42A = O40A-O43A = O41A-O42A = O41A-O43A = O42A-O43A
 2.356158 with sigma of 0.02
 O40B-O41B = O40B-O42B = O40B-O43B = O41B-O42B = O41B-O43B = O42B-O43B
 2.356158 with sigma of 0.02
 O40C-O41C = O40C-O42C = O40C-O43C = O41C-O42C = O41C-O43C = O42C-O43C
 2.356158 with sigma of 0.02
 N13-O38C
 -3 with sigma of 0.02
3. Uiso/Uaniso restraints and constraints
Uanis(Fe1) = Uanis(Ni1)
4. Others
 1(DFIX)=1(DFIX)=1(DFIX)=1(DFIX)=1(DFIX)=1(DFIX)=FVAR(1)
 1(DFIX)=1(DFIX)=1(DFIX)=1(DFIX)=1(DFIX)=1(DFIX)=1.633*FVAR(2)
 X(Fe1)=X(Ni1)=FVAR(2)
 Y(Fe1)=Y(Ni1)=FVAR(3)
 Z(Fe1)=Z(Ni1)=FVAR(4)
 Fixed Sof: Fe1(0.5) Ni1(0.5) Cl3A(0.5) O35A(0.5) O36A(0.5) O37A(0.5)
 O38A(0.5) Cl3B(0.5) O35B(0.35) O36B(0.35) O37B(0.35) O38B(0.35) O35C(0.15)
 O36C(0.15) O37C(0.15) O38C(0.15) O40A(0.45) O41A(0.45) O42A(0.45) O43A(0.45)
 O40B(0.15) O41B(0.15) O42B(0.15) O43B(0.15) O40C(0.4) O41C(0.4) O42C(0.4)
 O43C(0.4)
5.a Aromatic/amide H refined with riding coordinates:
 C4(H4), C5(H5), C6(H6), C10(H10), C11(H11), C12(H12), C15(H15), C16(H16),
 C17(H17), C20(H20), C21(H21), C22(H22), C26(H26), C27(H27), C28(H28), C31(H31),
  C32(H32), C33(H33)
;
_olex2_submission_special_instructions 'No special instructions were received'
_oxdiff_exptl_absorpt_empirical_details
;
Empirical correction (ABSPACK) includes:
- Absorption correction using spherical harmonics
- Frame scaling
;
_oxdiff_exptl_absorpt_empirical_full_max 1.725
_oxdiff_exptl_absorpt_empirical_full_min 0.692

loop_
_space_group_symop_operation_xyz
'x, y, z'
'-x, y+1/2, -z'

loop_
_atom_site_label
_atom_site_type_symbol
_atom_site_fract_x
_atom_site_fract_y
_atom_site_fract_z
_atom_site_U_iso_or_equiv
_atom_site_adp_type
_atom_site_occupancy
_atom_site_site_symmetry_order
_atom_site_calc_flag
_atom_site_refinement_flags_posn
_atom_site_refinement_flags_adp
_atom_site_refinement_flags_occupancy
_atom_site_disorder_assembly
_atom_site_disorder_group
Fe1 Fe 0.72921(8) 0.81376(9) 0.74755(4) 0.0467(2) Uani 0.5 1 d . . P A 1
Ni1 Ni 0.72921(8) 0.81376(9) 0.74755(4) 0.0467(2) Uani 0.5 1 d . . P A 2
N2 N 0.7186(5) 0.8217(6) 0.6400(2) 0.0445(10) Uani 1 1 d . . . . .
C3 C 0.5917(7) 0.8786(6) 0.6013(3) 0.0475(13) Uani 1 1 d . . . . .
C4 C 0.5789(8) 0.8869(7) 0.5301(3) 0.0616(17) Uani 1 1 d . . . . .
H4 H 0.488711 0.925514 0.504480 0.074 Uiso 1 1 calc R U . . .
C5 C 0.7063(9) 0.8353(9) 0.4971(4) 0.0717(19) Uani 1 1 d . . . . .
H5 H 0.702618 0.840790 0.448618 0.086 Uiso 1 1 calc R U . . .
C6 C 0.8370(8) 0.7767(7) 0.5359(3) 0.0613(17) Uani 1 1 d . . . . .
H6 H 0.922715 0.741817 0.514398 0.074 Uiso 1 1 calc R U . . .
C7 C 0.8377(7) 0.7709(6) 0.6071(3) 0.0488(14) Uani 1 1 d . . . . .
N8 N 0.4739(6) 0.9254(5) 0.6432(3) 0.0481(11) Uani 1 1 d . . . . .
N9 N 0.5005(6) 0.9074(5) 0.7136(3) 0.0501(12) Uani 1 1 d . . . . .
C10 C 0.3718(8) 0.9583(7) 0.7379(4) 0.0616(17) Uani 1 1 d . . . . .
H10 H 0.356132 0.959469 0.785045 0.074 Uiso 1 1 calc R U . . .
C11 C 0.2632(8) 1.0098(8) 0.6842(4) 0.070(2) Uani 1 1 d . . . . .
H11 H 0.164565 1.051776 0.688386 0.084 Uiso 1 1 calc R U . . .
C12 C 0.3301(8) 0.9865(7) 0.6240(4) 0.0670(19) Uani 1 1 d . . . . .
H12 H 0.285748 1.008290 0.578637 0.080 Uiso 1 1 calc R U . . .
N13 N 0.9604(6) 0.7135(5) 0.6543(3) 0.0542(13) Uani 1 1 d D . . . .
N14 N 0.9469(6) 0.7196(6) 0.7238(3) 0.0592(14) Uani 1 1 d . . . . .
C15 C 1.0738(9) 0.6494(8) 0.7553(5) 0.074(2) Uani 1 1 d . . . . .
H15 H 1.097247 0.637641 0.803510 0.089 Uiso 1 1 calc R U . . .
C16 C 1.1660(10) 0.5963(9) 0.7052(6) 0.087(3) Uani 1 1 d . . . . .
H16 H 1.260398 0.542504 0.713552 0.105 Uiso 1 1 calc R U . . .
C17 C 1.0929(9) 0.6372(8) 0.6420(5) 0.075(2) Uani 1 1 d . . . . .
H17 H 1.126782 0.617060 0.598590 0.090 Uiso 1 1 calc R U . . .
N18 N 0.7325(5) 0.7905(5) 0.8546(2) 0.0446(11) Uani 1 1 d . . . . .
C19 C 0.7863(6) 0.9045(6) 0.8979(3) 0.0452(13) Uani 1 1 d . . . . .
C20 C 0.7898(8) 0.8951(8) 0.9686(3) 0.0582(16) Uani 1 1 d . . . . .
H20 H 0.827841 0.976036 0.997692 0.070 Uiso 1 1 calc R U . . .
C21 C 0.7341(8) 0.7595(9) 0.9953(3) 0.0666(19) Uani 1 1 d . . . . .
H21 H 0.733649 0.749335 1.043444 0.080 Uiso 1 1 calc R U . . .
C22 C 0.6792(8) 0.6386(8) 0.9520(4) 0.0608(17) Uani 1 1 d . . . . .
H22 H 0.643352 0.546532 0.969881 0.073 Uiso 1 1 calc R U . . .
C23 C 0.6804(7) 0.6612(6) 0.8823(3) 0.0485(14) Uani 1 1 d . . . . .
N24 N 0.8407(6) 1.0322(5) 0.8614(2) 0.0504(12) Uani 1 1 d . . . . .
N25 N 0.8302(6) 1.0272(6) 0.7900(3) 0.0523(12) Uani 1 1 d . . . . .
C26 C 0.8980(8) 1.1559(8) 0.7721(4) 0.0643(19) Uani 1 1 d . . . . .
H26 H 0.908418 1.184085 0.726147 0.077 Uiso 1 1 calc R U . . .
C27 C 0.9523(9) 1.2449(9) 0.8303(4) 0.076(2) Uani 1 1 d . . . . .
H27 H 1.003531 1.340059 0.830849 0.092 Uiso 1 1 calc R U . . .
C28 C 0.9144(8) 1.1627(8) 0.8855(4) 0.0683(19) Uani 1 1 d . . . . .
H28 H 0.935381 1.191093 0.932357 0.082 Uiso 1 1 calc R U . . .
N29 N 0.6269(6) 0.5516(5) 0.8295(3) 0.0530(12) Uani 1 1 d . . . . .
N30 N 0.6389(6) 0.5869(6) 0.7617(3) 0.0547(12) Uani 1 1 d . . . . .
C31 C 0.5872(8) 0.4627(8) 0.7264(4) 0.069(2) Uani 1 1 d . . . . .
H31 H 0.582926 0.452461 0.677973 0.083 Uiso 1 1 calc R U . . .
C32 C 0.5402(8) 0.3500(8) 0.7705(5) 0.080(2) Uani 1 1 d . . . . .
H32 H 0.498348 0.253338 0.757604 0.096 Uiso 1 1 calc R U . . .
C33 C 0.5669(8) 0.4077(7) 0.8361(5) 0.074(2) Uani 1 1 d . . . . .
H33 H 0.547993 0.358511 0.877454 0.088 Uiso 1 1 calc R U . . .
Cl3A Cl 0.7962(10) 0.2669(10) 0.5698(5) 0.051(2) Uani 0.5 1 d D . P B 1
O35A O 0.6676(16) 0.2213(17) 0.6077(8) 0.061(4) Uiso 0.5 1 d D . P B 1
O36A O 0.7529(17) 0.2139(15) 0.4963(6) 0.075(5) Uiso 0.5 1 d D . P B 1
O37A O 0.8102(17) 0.4268(13) 0.5603(7) 0.092(5) Uiso 0.5 1 d D . P B 1
O38A O 0.9406(14) 0.1976(17) 0.5978(7) 0.086(4) Uiso 0.5 1 d D . P B 1
Cl3B Cl 0.8026(15) 0.2746(14) 0.5750(7) 0.084(4) Uani 0.5 1 d D . P . .
O35B O 0.7088(18) 0.1940(18) 0.6198(8) 0.063(5) Uiso 0.35 1 d D . P B 2
O36B O 0.9656(14) 0.2695(17) 0.6084(7) 0.069(4) Uiso 0.35 1 d D . P B 2
O37B O 0.796(2) 0.208(2) 0.5072(8) 0.077(7) Uiso 0.35 1 d D . P B 2
O38B O 0.7571(18) 0.4386(13) 0.5733(8) 0.057(4) Uiso 0.35 1 d D . P B 2
O35C O 0.642(3) 0.243(4) 0.5916(19) 0.067(15) Uiso 0.15 1 d D . P B 3
O36C O 0.896(3) 0.134(2) 0.5862(14) 0.052(7) Uiso 0.15 1 d D . P B 3
O37C O 0.797(4) 0.319(4) 0.5026(11) 0.093(10) Uiso 0.15 1 d D . P B 3
O38C O 0.870(4) 0.394(3) 0.6190(16) 0.096(11) Uiso 0.15 1 d D . P B 3
Cl39 Cl 0.7348(2) 0.2738(2) 1.06856(10) 0.0768(5) Uani 1 1 d D . . . .
O40A O 0.6523(19) 0.2438(18) 0.9933(6) 0.070(5) Uiso 0.45 1 d D . P C 1
O41A O 0.6803(16) 0.1397(13) 1.1051(7) 0.062(3) Uiso 0.45 1 d D . P C 1
O42A O 0.8861(12) 0.2765(16) 1.0611(6) 0.081(3) Uiso 0.45 1 d D . P C 1
O43A O 0.670(2) 0.4142(15) 1.0940(8) 0.106(5) Uiso 0.45 1 d D . P C 1
O40B O 0.876(3) 0.355(4) 1.0964(18) 0.107(13) Uiso 0.15 1 d D . P C 2
O41B O 0.727(4) 0.276(3) 0.9933(9) 0.063(9) Uiso 0.15 1 d D . P C 2
O42B O 0.720(4) 0.120(2) 1.0920(17) 0.075(14) Uiso 0.15 1 d D . P C 2
O43B O 0.605(3) 0.375(3) 1.0873(14) 0.055(8) Uiso 0.15 1 d D . P C 2
O40C O 0.6605(15) 0.2044(15) 1.1228(6) 0.070(4) Uiso 0.4 1 d D . P C 3
O41C O 0.783(2) 0.4285(13) 1.0966(8) 0.091(4) Uiso 0.4 1 d D . P C 3
O42C O 0.8985(13) 0.1928(14) 1.0724(6) 0.067(3) Uiso 0.4 1 d D . P C 3
O43C O 0.658(2) 0.278(2) 1.0024(7) 0.074(6) Uiso 0.4 1 d D . P C 3

loop_
_atom_site_aniso_label
_atom_site_aniso_U_11
_atom_site_aniso_U_22
_atom_site_aniso_U_33
_atom_site_aniso_U_23
_atom_site_aniso_U_13
_atom_site_aniso_U_12
Fe1 0.0463(4) 0.0538(4) 0.0396(4) -0.0027(3) 0.0034(3) 0.0039(4)
Ni1 0.0463(4) 0.0538(4) 0.0396(4) -0.0027(3) 0.0034(3) 0.0039(4)
N2 0.041(2) 0.043(2) 0.049(3) 0.002(3) 0.0038(19) -0.003(2)
C3 0.047(3) 0.046(3) 0.050(3) -0.001(2) 0.006(3) -0.005(2)
C4 0.066(4) 0.060(4) 0.056(4) 0.006(3) -0.006(3) -0.009(3)
C5 0.092(5) 0.074(4) 0.051(4) -0.005(4) 0.015(4) -0.013(4)
C6 0.065(4) 0.064(4) 0.060(4) -0.009(3) 0.024(3) -0.012(3)
C7 0.044(3) 0.043(3) 0.059(4) -0.007(2) 0.008(3) -0.002(2)
N8 0.044(3) 0.045(2) 0.054(3) 0.004(2) 0.001(2) 0.002(2)
N9 0.045(3) 0.047(3) 0.059(3) -0.001(2) 0.010(2) 0.000(2)
C10 0.058(4) 0.053(4) 0.078(5) -0.006(3) 0.022(4) -0.003(3)
C11 0.043(4) 0.065(4) 0.102(6) -0.002(4) 0.009(4) 0.007(3)
C12 0.050(4) 0.057(4) 0.091(6) 0.005(3) -0.004(4) 0.008(3)
N13 0.037(3) 0.055(3) 0.072(4) -0.007(2) 0.011(3) 0.002(2)
N14 0.044(3) 0.061(3) 0.069(4) -0.004(3) -0.008(3) 0.007(2)
C15 0.054(5) 0.063(4) 0.100(6) 0.006(4) -0.014(4) -0.001(3)
C16 0.049(5) 0.074(5) 0.136(8) 0.000(5) -0.005(5) 0.008(4)
C17 0.057(5) 0.066(4) 0.107(7) -0.012(4) 0.033(5) 0.006(3)
N18 0.037(2) 0.049(3) 0.047(3) -0.003(2) 0.0042(19) 0.009(2)
C19 0.035(3) 0.052(3) 0.048(3) -0.002(3) 0.001(3) 0.005(2)
C20 0.054(4) 0.069(4) 0.050(4) -0.003(3) 0.001(3) 0.008(3)
C21 0.060(4) 0.099(5) 0.040(3) 0.014(4) 0.005(3) 0.017(4)
C22 0.057(4) 0.068(4) 0.059(4) 0.013(3) 0.013(3) 0.006(3)
C23 0.041(3) 0.045(3) 0.060(4) 0.003(3) 0.006(3) 0.007(2)
N24 0.049(3) 0.057(3) 0.046(3) -0.003(2) 0.006(2) -0.001(2)
N25 0.051(3) 0.058(3) 0.048(3) 0.004(2) 0.005(2) 0.006(2)
C26 0.054(4) 0.072(5) 0.069(5) 0.016(4) 0.016(4) 0.005(3)
C27 0.075(5) 0.064(4) 0.091(6) 0.005(4) 0.015(4) -0.015(3)
C28 0.055(4) 0.075(5) 0.074(5) -0.019(4) 0.000(4) -0.004(3)
N29 0.040(3) 0.045(3) 0.075(4) 0.006(2) 0.010(2) 0.0020(19)
N30 0.049(3) 0.057(3) 0.059(3) -0.011(2) 0.010(2) 0.001(2)
C31 0.056(4) 0.061(5) 0.091(6) -0.022(4) 0.007(4) 0.009(3)
C32 0.067(5) 0.047(4) 0.124(7) -0.015(4) -0.002(4) -0.005(3)
C33 0.058(4) 0.051(4) 0.114(7) 0.008(4) 0.016(4) -0.005(3)
Cl3A 0.057(5) 0.048(4) 0.051(4) 0.012(3) 0.023(4) 0.003(3)
Cl3B 0.097(8) 0.079(7) 0.073(6) -0.005(5) -0.002(5) -0.006(5)
Cl39 0.0857(13) 0.0815(12) 0.0660(11) 0.0109(9) 0.0209(9) -0.0109(9)

loop_
_atom_type_symbol
_atom_type_description
_atom_type_scat_dispersion_real
_atom_type_scat_dispersion_imag
_atom_type_scat_source
C C 0.0033 0.0016 'International Tables Vol C Tables 4.2.6.8 and 6.1.1.4'
H H 0.0000 0.0000 'International Tables Vol C Tables 4.2.6.8 and 6.1.1.4'
Cl Cl 0.1484 0.1585 'International Tables Vol C Tables 4.2.6.8 and 6.1.1.4'
Fe Fe 0.3463 0.8444 'International Tables Vol C Tables 4.2.6.8 and 6.1.1.4'
N N 0.0061 0.0033 'International Tables Vol C Tables 4.2.6.8 and 6.1.1.4'
Ni Ni 0.3393 1.1124 'International Tables Vol C Tables 4.2.6.8 and 6.1.1.4'
O O 0.0106 0.0060 'International Tables Vol C Tables 4.2.6.8 and 6.1.1.4'

loop_
_exptl_crystal_face_index_h
_exptl_crystal_face_index_k
_exptl_crystal_face_index_l
_exptl_crystal_face_perp_dist
-1 1 -26 0.0206
1 -1 26 0.0206
4 12 2 0.0591
-4 -12 -2 0.0591
-11 4 6 0.0590
11 -4 -6 0.0590
5 -11 -6 0.0761
-12 -3 4 0.0661

loop_
_geom_angle_atom_site_label_1
_geom_angle_atom_site_label_2
_geom_angle_atom_site_label_3
_geom_angle
_geom_angle_site_symmetry_1
_geom_angle_site_symmetry_3
_geom_angle_publ_flag
N2 Fe1 N9 75.29(19) . . ?
N2 Fe1 N14 74.9(2) . . ?
N2 Fe1 N18 175.9(2) . . ?
N2 Fe1 N25 108.78(19) . . ?
N2 Fe1 N30 100.5(2) . . ?
N9 Fe1 N25 96.15(18) . . ?
N14 Fe1 N9 150.2(2) . . ?
N14 Fe1 N25 94.76(19) . . ?
N14 Fe1 N30 90.9(2) . . ?
N18 Fe1 N9 104.47(18) . . ?
N18 Fe1 N14 105.1(2) . . ?
N18 Fe1 N25 75.28(19) . . ?
N18 Fe1 N30 75.5(2) . . ?
N30 Fe1 N9 93.03(19) . . ?
N30 Fe1 N25 150.66(19) . . ?
N2 Ni1 N9 75.29(19) . . ?
N2 Ni1 N14 74.9(2) . . ?
N2 Ni1 N18 175.9(2) . . ?
N2 Ni1 N25 108.78(19) . . ?
N2 Ni1 N30 100.5(2) . . ?
N9 Ni1 N25 96.15(18) . . ?
N14 Ni1 N9 150.2(2) . . ?
N14 Ni1 N25 94.76(19) . . ?
N14 Ni1 N30 90.9(2) . . ?
N18 Ni1 N9 104.47(18) . . ?
N18 Ni1 N14 105.1(2) . . ?
N18 Ni1 N25 75.28(19) . . ?
N18 Ni1 N30 75.5(2) . . ?
N30 Ni1 N9 93.03(19) . . ?
N30 Ni1 N25 150.66(19) . . ?
C3 N2 Fe1 120.8(4) . . ?
C3 N2 Ni1 120.8(4) . . ?
C7 N2 Fe1 121.0(4) . . ?
C7 N2 Ni1 121.0(4) . . ?
C7 N2 C3 118.2(5) . . ?
N2 C3 C4 123.1(5) . . ?
N2 C3 N8 111.9(5) . . ?
C4 C3 N8 125.0(6) . . ?
C3 C4 H4 121.3 . . ?
C3 C4 C5 117.4(6) . . ?
C5 C4 H4 121.3 . . ?
C4 C5 H5 119.9 . . ?
C6 C5 C4 120.3(6) . . ?
C6 C5 H5 119.9 . . ?
C5 C6 H6 121.0 . . ?
C7 C6 C5 118.0(6) . . ?
C7 C6 H6 121.0 . . ?
N2 C7 C6 123.0(6) . . ?
N2 C7 N13 111.5(5) . . ?
C6 C7 N13 125.5(6) . . ?
N9 N8 C3 118.9(5) . . ?
C12 N8 C3 129.7(6) . . ?
C12 N8 N9 111.4(5) . . ?
N8 N9 Fe1 113.1(3) . . ?
N8 N9 Ni1 113.1(3) . . ?
C10 N9 Fe1 141.8(5) . . ?
C10 N9 Ni1 141.8(5) . . ?
C10 N9 N8 105.1(5) . . ?
N9 C10 H10 124.4 . . ?
N9 C10 C11 111.2(6) . . ?
C11 C10 H10 124.4 . . ?
C10 C11 H11 127.0 . . ?
C12 C11 C10 106.0(6) . . ?
C12 C11 H11 127.0 . . ?
N8 C12 C11 106.4(7) . . ?
N8 C12 H12 126.8 . . ?
C11 C12 H12 126.8 . . ?
N14 N13 C7 119.0(5) . . ?
C17 N13 C7 129.9(6) . . ?
C17 N13 N14 110.9(6) . . ?
N13 N14 Fe1 113.5(4) . . ?
N13 N14 Ni1 113.5(4) . . ?
C15 N14 Fe1 140.1(6) . . ?
C15 N14 Ni1 140.1(6) . . ?
C15 N14 N13 106.0(6) . . ?
N14 C15 H15 125.3 . . ?
N14 C15 C16 109.4(8) . . ?
C16 C15 H15 125.3 . . ?
C15 C16 H16 126.4 . . ?
C17 C16 C15 107.2(7) . . ?
C17 C16 H16 126.4 . . ?
N13 C17 H17 126.7 . . ?
C16 C17 N13 106.5(7) . . ?
C16 C17 H17 126.7 . . ?
C19 N18 Fe1 121.0(4) . . ?
C19 N18 Ni1 121.0(4) . . ?
C23 N18 Fe1 120.7(4) . . ?
C23 N18 Ni1 120.7(4) . . ?
C23 N18 C19 118.3(5) . . ?
N18 C19 C20 123.1(5) . . ?
N18 C19 N24 112.0(5) . . ?
C20 C19 N24 124.8(5) . . ?
C19 C20 H20 121.6 . . ?
C19 C20 C21 116.8(6) . . ?
C21 C20 H20 121.6 . . ?
C20 C21 H21 119.2 . . ?
C22 C21 C20 121.6(6) . . ?
C22 C21 H21 119.2 . . ?
C21 C22 H22 121.8 . . ?
C23 C22 C21 116.5(6) . . ?
C23 C22 H22 121.8 . . ?
N18 C23 C22 123.7(6) . . ?
N18 C23 N29 111.5(5) . . ?
C22 C23 N29 124.8(5) . . ?
N25 N24 C19 119.0(5) . . ?
C28 N24 C19 130.5(5) . . ?
C28 N24 N25 110.4(5) . . ?
N24 N25 Fe1 112.7(3) . . ?
N24 N25 Ni1 112.7(3) . . ?
C26 N25 Fe1 142.4(5) . . ?
C26 N25 Ni1 142.4(5) . . ?
C26 N25 N24 104.7(5) . . ?
N25 C26 H26 124.0 . . ?
N25 C26 C27 112.0(6) . . ?
C27 C26 H26 124.0 . . ?
C26 C27 H27 127.6 . . ?
C28 C27 C26 104.7(6) . . ?
C28 C27 H27 127.6 . . ?
N24 C28 H28 125.9 . . ?
C27 C28 N24 108.3(7) . . ?
C27 C28 H28 125.9 . . ?
N30 N29 C23 118.9(5) . . ?
N30 N29 C33 111.5(6) . . ?
C33 N29 C23 129.6(6) . . ?
N29 N30 Fe1 113.4(4) . . ?
N29 N30 Ni1 113.4(4) . . ?
C31 N30 Fe1 141.8(5) . . ?
C31 N30 Ni1 141.8(5) . . ?
C31 N30 N29 104.9(6) . . ?
N30 C31 H31 124.4 . . ?
N30 C31 C32 111.1(7) . . ?
C32 C31 H31 124.4 . . ?
C31 C32 H32 126.8 . . ?
C33 C32 C31 106.5(6) . . ?
C33 C32 H32 126.8 . . ?
N29 C33 H33 127.0 . . ?
C32 C33 N29 106.1(7) . . ?
C32 C33 H33 127.0 . . ?
O35A Cl3A O36A 105.7(10) . . ?
O37A Cl3A O35A 114.7(9) . . ?
O37A Cl3A O36A 101.2(9) . . ?
O37A Cl3A O38A 112.4(11) . . ?
O38A Cl3A O35A 112.0(10) . . ?
O38A Cl3A O36A 110.0(9) . . ?
O35B Cl3B O36B 107.1(11) . . ?
O35B Cl3B O38B 108.6(12) . . ?
O37B Cl3B O35B 113.0(13) . . ?
O37B Cl3B O36B 109.1(12) . . ?
O37B Cl3B O38B 112.8(12) . . ?
O38B Cl3B O36B 105.9(11) . . ?
O36C Cl3B O35C 109.0(16) . . ?
O37C Cl3B O35C 109.2(16) . . ?
O37C Cl3B O36C 108.9(15) . . ?
O38C Cl3B O35C 109.6(17) . . ?
O38C Cl3B O36C 109.7(16) . . ?
O38C Cl3B O37C 110.6(17) . . ?
O41A Cl39 O40A 100.3(8) . . ?
O42A Cl39 O40A 104.6(8) . . ?
O42A Cl39 O41A 115.9(8) . . ?
O42A Cl39 O43A 116.3(9) . . ?
O43A Cl39 O40A 107.5(9) . . ?
O43A Cl39 O41A 110.3(8) . . ?
O40B Cl39 O43B 104.1(15) . . ?
O41B Cl39 O40B 108.0(15) . . ?
O41B Cl39 O43B 106.3(14) . . ?
O42B Cl39 O40B 116.0(17) . . ?
O42B Cl39 O41B 109.7(16) . . ?
O42B Cl39 O43B 112.1(16) . . ?
O40C Cl39 O41C 104.1(8) . . ?
O40C Cl39 O42C 104.6(7) . . ?
O41C Cl39 O42C 99.9(8) . . ?
O43C Cl39 O40C 119.3(10) . . ?
O43C Cl39 O41C 113.5(10) . . ?
O43C Cl39 O42C 113.2(9) . . ?

loop_
_geom_bond_atom_site_label_1
_geom_bond_atom_site_label_2
_geom_bond_distance
_geom_bond_site_symmetry_2
_geom_bond_publ_flag
Fe1 N2 2.058(4) . ?
Fe1 N9 2.150(5) . ?
Fe1 N14 2.127(5) . ?
Fe1 N18 2.063(4) . ?
Fe1 N25 2.155(5) . ?
Fe1 N30 2.132(5) . ?
Ni1 N2 2.058(4) . ?
Ni1 N9 2.150(5) . ?
Ni1 N14 2.127(5) . ?
Ni1 N18 2.063(4) . ?
Ni1 N25 2.155(5) . ?
Ni1 N30 2.132(5) . ?
N2 C3 1.339(7) . ?
N2 C7 1.332(7) . ?
C3 C4 1.361(8) . ?
C3 N8 1.417(7) . ?
C4 H4 0.9300 . ?
C4 C5 1.393(9) . ?
C5 H5 0.9300 . ?
C5 C6 1.369(10) . ?
C6 H6 0.9300 . ?
C6 C7 1.368(8) . ?
C7 N13 1.400(8) . ?
N8 N9 1.355(7) . ?
N8 C12 1.351(8) . ?
N9 C10 1.318(8) . ?
C10 H10 0.9300 . ?
C10 C11 1.383(10) . ?
C11 H11 0.9300 . ?
C11 C12 1.361(10) . ?
C12 H12 0.9300 . ?
N13 N14 1.354(7) . ?
N13 C17 1.353(8) . ?
N14 C15 1.329(8) . ?
C15 H15 0.9300 . ?
C15 C16 1.389(12) . ?
C16 H16 0.9300 . ?
C16 C17 1.348(12) . ?
C17 H17 0.9300 . ?
N18 C19 1.336(7) . ?
N18 C23 1.333(7) . ?
C19 C20 1.357(8) . ?
C19 N24 1.411(7) . ?
C20 H20 0.9300 . ?
C20 C21 1.383(9) . ?
C21 H21 0.9300 . ?
C21 C22 1.382(10) . ?
C22 H22 0.9300 . ?
C22 C23 1.354(9) . ?
C23 N29 1.424(8) . ?
N24 N25 1.367(6) . ?
N24 C28 1.346(8) . ?
N25 C26 1.315(8) . ?
C26 H26 0.9300 . ?
C26 C27 1.392(10) . ?
C27 H27 0.9300 . ?
C27 C28 1.345(10) . ?
C28 H28 0.9300 . ?
N29 N30 1.353(7) . ?
N29 C33 1.354(8) . ?
N30 C31 1.318(8) . ?
C31 H31 0.9300 . ?
C31 C32 1.378(10) . ?
C32 H32 0.9300 . ?
C32 C33 1.351(10) . ?
C33 H33 0.9300 . ?
Cl3A O35A 1.440(11) . ?
Cl3A O36A 1.492(13) . ?
Cl3A O37A 1.398(13) . ?
Cl3A O38A 1.423(13) . ?
Cl3B O35B 1.422(14) . ?
Cl3B O36B 1.470(15) . ?
Cl3B O37B 1.419(16) . ?
Cl3B O38B 1.466(15) . ?
Cl3B O35C 1.471(19) . ?
Cl3B O36C 1.454(18) . ?
Cl3B O37C 1.437(19) . ?
Cl3B O38C 1.413(18) . ?
Cl39 O40A 1.558(12) . ?
Cl39 O41A 1.456(9) . ?
Cl39 O42A 1.318(10) . ?
Cl39 O43A 1.441(12) . ?
Cl39 O40B 1.443(19) . ?
Cl39 O41B 1.440(17) . ?
Cl39 O42B 1.413(18) . ?
Cl39 O43B 1.489(17) . ?
Cl39 O40C 1.413(11) . ?
Cl39 O41C 1.481(12) . ?
Cl39 O42C 1.559(11) . ?
Cl39 O43C 1.365(12) . ?

loop_
_geom_torsion_atom_site_label_1
_geom_torsion_atom_site_label_2
_geom_torsion_atom_site_label_3
_geom_torsion_atom_site_label_4
_geom_torsion
_geom_torsion_site_symmetry_1
_geom_torsion_site_symmetry_2
_geom_torsion_site_symmetry_3
_geom_torsion_site_symmetry_4
_geom_torsion_publ_flag
Fe1 N2 C3 C4 179.8(4) . . . . ?
Fe1 N2 C3 N8 -1.2(6) . . . . ?
Fe1 N2 C7 C6 -178.7(4) . . . . ?
Fe1 N2 C7 N13 0.9(6) . . . . ?
Fe1 N9 C10 C11 178.1(5) . . . . ?
Fe1 N14 C15 C16 171.0(5) . . . . ?
Fe1 N18 C19 C20 179.5(4) . . . . ?
Fe1 N18 C19 N24 -1.6(6) . . . . ?
Fe1 N18 C23 C22 -180.0(5) . . . . ?
Fe1 N18 C23 N29 0.0(6) . . . . ?
Fe1 N25 C26 C27 -173.7(5) . . . . ?
Fe1 N30 C31 C32 -178.5(5) . . . . ?
Ni1 N2 C3 C4 179.8(4) . . . . ?
Ni1 N2 C3 N8 -1.2(6) . . . . ?
Ni1 N2 C7 C6 -178.7(4) . . . . ?
Ni1 N2 C7 N13 0.9(6) . . . . ?
Ni1 N9 C10 C11 178.1(5) . . . . ?
Ni1 N14 C15 C16 171.0(5) . . . . ?
Ni1 N18 C19 C20 179.5(4) . . . . ?
Ni1 N18 C19 N24 -1.6(6) . . . . ?
Ni1 N18 C23 C22 -180.0(5) . . . . ?
Ni1 N18 C23 N29 0.0(6) . . . . ?
Ni1 N25 C26 C27 -173.7(5) . . . . ?
Ni1 N30 C31 C32 -178.5(5) . . . . ?
N2 C3 C4 C5 -1.0(9) . . . . ?
N2 C3 N8 N9 -0.5(7) . . . . ?
N2 C3 N8 C12 -179.4(6) . . . . ?
N2 C7 N13 N14 -1.7(7) . . . . ?
N2 C7 N13 C17 172.1(6) . . . . ?
C3 N2 C7 C6 1.2(8) . . . . ?
C3 N2 C7 N13 -179.3(5) . . . . ?
C3 C4 C5 C6 1.0(10) . . . . ?
C3 N8 N9 Fe1 1.8(6) . . . . ?
C3 N8 N9 Ni1 1.8(6) . . . . ?
C3 N8 N9 C10 -179.2(5) . . . . ?
C3 N8 C12 C11 179.6(6) . . . . ?
C4 C3 N8 N9 178.5(5) . . . . ?
C4 C3 N8 C12 -0.4(9) . . . . ?
C4 C5 C6 C7 -0.1(10) . . . . ?
C5 C6 C7 N2 -1.1(9) . . . . ?
C5 C6 C7 N13 179.4(6) . . . . ?
C6 C7 N13 N14 177.9(5) . . . . ?
C6 C7 N13 C17 -8.3(10) . . . . ?
C7 N2 C3 C4 -0.1(8) . . . . ?
C7 N2 C3 N8 178.9(5) . . . . ?
C7 N13 N14 Fe1 1.7(6) . . . . ?
C7 N13 N14 Ni1 1.7(6) . . . . ?
C7 N13 N14 C15 176.2(5) . . . . ?
C7 N13 C17 C16 -175.1(6) . . . . ?
N8 C3 C4 C5 -179.9(6) . . . . ?
N8 N9 C10 C11 -0.4(7) . . . . ?
N9 N8 C12 C11 0.6(7) . . . . ?
N9 C10 C11 C12 0.8(8) . . . . ?
C10 C11 C12 N8 -0.8(7) . . . . ?
C12 N8 N9 Fe1 -179.1(4) . . . . ?
C12 N8 N9 Ni1 -179.1(4) . . . . ?
C12 N8 N9 C10 -0.1(6) . . . . ?
N13 N14 C15 C16 -1.2(8) . . . . ?
N14 N13 C17 C16 -0.9(8) . . . . ?
N14 C15 C16 C17 0.6(9) . . . . ?
C15 C16 C17 N13 0.2(9) . . . . ?
C17 N13 N14 Fe1 -173.2(4) . . . . ?
C17 N13 N14 Ni1 -173.2(4) . . . . ?
C17 N13 N14 C15 1.3(7) . . . . ?
N18 C19 C20 C21 0.0(9) . . . . ?
N18 C19 N24 N25 1.3(7) . . . . ?
N18 C19 N24 C28 -174.0(6) . . . . ?
N18 C23 N29 N30 2.0(7) . . . . ?
N18 C23 N29 C33 179.5(6) . . . . ?
C19 N18 C23 C22 -0.2(8) . . . . ?
C19 N18 C23 N29 179.8(4) . . . . ?
C19 C20 C21 C22 0.7(10) . . . . ?
C19 N24 N25 Fe1 -0.4(6) . . . . ?
C19 N24 N25 Ni1 -0.4(6) . . . . ?
C19 N24 N25 C26 -176.2(5) . . . . ?
C19 N24 C28 C27 175.8(6) . . . . ?
C20 C19 N24 N25 -179.9(5) . . . . ?
C20 C19 N24 C28 4.9(10) . . . . ?
C20 C21 C22 C23 -1.1(10) . . . . ?
C21 C22 C23 N18 0.8(9) . . . . ?
C21 C22 C23 N29 -179.2(6) . . . . ?
C22 C23 N29 N30 -178.0(5) . . . . ?
C22 C23 N29 C33 -0.5(10) . . . . ?
C23 N18 C19 C20 -0.2(8) . . . . ?
C23 N18 C19 N24 178.6(4) . . . . ?
C23 N29 N30 Fe1 -3.0(6) . . . . ?
C23 N29 N30 Ni1 -3.0(6) . . . . ?
C23 N29 N30 C31 177.4(5) . . . . ?
C23 N29 C33 C32 -177.7(6) . . . . ?
N24 C19 C20 C21 -178.7(5) . . . . ?
N24 N25 C26 C27 -0.1(7) . . . . ?
N25 N24 C28 C27 0.2(8) . . . . ?
N25 C26 C27 C28 0.2(9) . . . . ?
C26 C27 C28 N24 -0.3(8) . . . . ?
C28 N24 N25 Fe1 175.7(4) . . . . ?
C28 N24 N25 Ni1 175.7(4) . . . . ?
C28 N24 N25 C26 -0.1(6) . . . . ?
N29 N30 C31 C32 0.9(7) . . . . ?
N30 N29 C33 C32 0.0(7) . . . . ?
N30 C31 C32 C33 -0.9(8) . . . . ?
C31 C32 C33 N29 0.5(8) . . . . ?
C33 N29 N30 Fe1 179.1(4) . . . . ?
C33 N29 N30 Ni1 179.1(4) . . . . ?
C33 N29 N30 C31 -0.6(7) . . . . ?

loop_
_exptl_oxdiff_crystal_face_indexfrac_h
_exptl_oxdiff_crystal_face_indexfrac_k
_exptl_oxdiff_crystal_face_indexfrac_l
_exptl_oxdiff_crystal_face_x
_exptl_oxdiff_crystal_face_y
_exptl_oxdiff_crystal_face_z
-1.3019 0.9470 -26.3480 0.9945 0.0598 0.0857
1.3019 -0.9470 26.3480 -0.9945 -0.0598 -0.0857
3.5014 11.5408 2.3828 0.0132 -0.0743 -0.9971
-3.5014 -11.5408 -2.3828 -0.0132 0.0743 0.9971
-11.3977 3.6924 6.1332 0.0603 -0.9971 0.0461
11.3977 -3.6924 -6.1332 -0.0603 0.9971 -0.0461
5.0506 -10.8465 -5.8183 -0.0498 0.7184 0.6938
-11.7708 -2.5994 4.1752 0.0462 -0.8372 0.5450
